data_4505329
loop_
_publ_author_name
'Black, Simon N.'
'Cuthbert, Murray W.'
'Roberts, Ron J.'
'Stensland, Birgitta'

_publ_section_title
;
 Increased Chemical Purity Using a Hydrate
;
_journal_issue 3
_journal_name_full 'Crystal Growth &amp; Design'
_journal_page_first 539
_journal_paper_doi 10.1021/cg034222v
_journal_volume 4
_journal_year 2004
_chemical_formula_moiety 'C18 H18 Cl F2 N3 O4 '
_chemical_formula_sum 'C18 H18 Cl F2 N3 O4'
_chemical_formula_weight 413.808
_chemical_name_common 'Piperidine anhydrate'
_chemical_name_systematic
;
4-(2,6-difluoro-4-{(5R)-5-[(3-isoxazolyl]-2-oxo-1,3-
oxazolan-3-yl}phenyl)-1,2,3,6-tetrahydropyridinium 
chloride 
;
_space_group_IT_number 4
_symmetry_cell_setting monoclinic
_symmetry_space_group_name_Hall 'P 2yb'
_symmetry_space_group_name_H-M 'P 1 21 1'
_atom_sites_solution_hydrogens difmap
_atom_sites_solution_primary direct
_atom_sites_solution_secondary difmap
_audit_creation_method 'maXus & Platon'
_cell_angle_alpha 90.00(1)
_cell_angle_beta 107.95(1)
_cell_angle_gamma 90.00(1)
_cell_formula_units_Z 4
_cell_length_a 12.770(1)
_cell_length_b 9.931(1)
_cell_length_c 15.560(1)
_cell_measurement_temperature 298
_cell_volume 1877.3(3)
_computing_data_collection KappaCCD
_computing_data_reduction 'Denzo and Scalepak (Otwinowski & Minor, 1997)'
_computing_molecular_graphics 'Ortep (Johnson, 1976)'
_computing_publication_material 'maxus(Mackay et al., 1999)'
_computing_structure_refinement 'maxus(Mackay et al., 1999)'
_computing_structure_solution 'SIR92 (Altomare et al., 1994)'
_diffrn_measurement_device KappaCCD
_diffrn_radiation_source 'fine-focus sealed tube'
_diffrn_radiation_type ' MoK\a'
_diffrn_radiation_wavelength 0.71073
_diffrn_reflns_limit_h_max 16
_diffrn_reflns_limit_h_min -16
_diffrn_reflns_limit_k_max 13
_diffrn_reflns_limit_k_min -12
_diffrn_reflns_limit_l_max 20
_diffrn_reflns_limit_l_min -20
_diffrn_reflns_number 7561
_diffrn_reflns_theta_max 27.96
_exptl_absorpt_coefficient_mu 0.25
_exptl_absorpt_correction_type none
_exptl_crystal_colour colourless
_exptl_crystal_density_diffrn 1.464
_exptl_crystal_density_method 'not measured'
_exptl_crystal_description
;
prism. size: 0.14x0.17x0.29 mm 
Batch PH13177/O30, Recryst. EtOH /Birgitta Stensland
;
_exptl_crystal_F_000 856
_refine_diff_density_max 0.21
_refine_diff_density_min -0.22
_refine_diff_density_rms 0.04
_refine_ls_abs_structure_details
;
;
_refine_ls_extinction_coef 9801(1095)
_refine_ls_extinction_expression
;
 equ(22) p292 'Crystallographic Computing' (1970)
;
_refine_ls_extinction_method Zachariasen
_refine_ls_goodness_of_fit_all 1.817
_refine_ls_goodness_of_fit_gt 1.069
_refine_ls_goodness_of_fit_ref 1.069
_refine_ls_hydrogen_treatment refxyz
_refine_ls_matrix_type full
_refine_ls_number_parameters 504
_refine_ls_number_reflns 4725
_refine_ls_R_factor_all 0.070
_refine_ls_R_factor_gt 0.036
_refine_ls_R_factor_obs 0.036
_refine_ls_shift/su_max 0.000
_refine_ls_shift/su_mean 0.000
_refine_ls_structure_factor_coef F
_refine_ls_weighting_details ' w = 1 / ( s^2^(Fo^2^) + 0.03000 * Fo^2^)'
_refine_ls_weighting_scheme sigma
_refine_ls_wR_factor_all 0.106
_refine_ls_wR_factor_gt 0.046
_refine_ls_wR_factor_obs 0.037
_reflns_d_resolution_high 0.62
_reflns_d_resolution_low 1.93
_reflns_limit_h_max 16
_reflns_limit_h_min -16
_reflns_limit_k_max 13
_reflns_limit_k_min -12
_reflns_limit_l_max 16
_reflns_limit_l_min -16
_reflns_number_gt 4725
_reflns_number_total 7561
_reflns_threshold_expression 'I> 3.00 sigma(I)'
_cod_data_source_file cg034222vsi20031117_065752.cif
_cod_data_source_block "'Piperidine'HCl"
_cod_original_cell_volume 1877.2(3)
_cod_original_sg_symbol_H-M 'P 21'
_cod_original_formula_sum 'C18 H18 Cl F2 N3 O4 '
_cod_database_code 4505329

loop_
_symmetry_equiv_pos_as_xyz
+X,+Y,+Z
'-X,+Y+ 1/2,-Z'

loop_
_atom_site_aniso_label
_atom_site_aniso_U_11
_atom_site_aniso_U_22
_atom_site_aniso_U_33
_atom_site_aniso_U_23
_atom_site_aniso_U_13
_atom_site_aniso_U_12
F13 0.1088(12) 0.0403(9) 0.0416(7) -0.0121(6) 0.0273(8) -0.0342(9)
F14 0.0658(9) 0.0428(9) 0.0309(6) 0.0076(5) 0.0095(6) -0.0131(7)
O17 0.0739(11) 0.0445(11) 0.0311(7) -0.0071(7) 0.0148(8) -0.0128(9)
O20 0.0856(13) 0.0425(11) 0.0410(8) -0.0066(7) 0.0219(8) -0.0267(10)
O22 0.0786(12) 0.0527(11) 0.0289(7) 0.0001(7) 0.0113(8) 0.0124(9)
O25 0.0692(12) 0.0794(14) 0.0451(9) 0.0129(10) 0.0029(9) 0.0111(11)
N1 0.0574(12) 0.0505(13) 0.0256(8) -0.0040(8) 0.0088(8) 0.0012(11)
N15 0.0443(11) 0.0325(11) 0.0233(8) 0.0003(7) 0.0076(8) -0.0019(9)
N24 0.0692(14) 0.0702(15) 0.0372(10) 0.0055(10) 0.0120(9) 0.0122(13)
C2 0.0487(15) 0.0560(18) 0.0377(12) -0.0080(11) 0.0003(11) -0.0030(14)
C3 0.0434(13) 0.0485(17) 0.0364(11) -0.0083(10) 0.0094(10) -0.0082(13)
C4 0.0401(13) 0.0303(14) 0.0280(10) -0.0021(8) 0.0084(10) -0.0034(10)
C5 0.0489(15) 0.0547(18) 0.0324(11) -0.0071(10) 0.0084(11) -0.0128(13)
C6 0.0651(18) 0.076(2) 0.0367(12) -0.0115(12) 0.0217(12) -0.0223(15)
C7 0.0345(12) 0.0325(14) 0.0253(10) -0.0018(8) 0.0045(9) -0.0027(10)
C8 0.0531(15) 0.0280(14) 0.0357(11) -0.0030(9) 0.0119(10) -0.0083(12)
C9 0.0523(14) 0.0328(14) 0.0266(9) -0.0018(9) 0.0100(10) -0.0040(11)
C10 0.0353(12) 0.0299(14) 0.0272(9) -0.0020(8) 0.0036(9) 0.0012(10)
C11 0.0345(12) 0.0289(14) 0.0318(10) 0.0006(8) 0.0021(9) -0.0006(10)
C12 0.0345(12) 0.0335(14) 0.0273(10) 0.0047(9) 0.0051(9) -0.0006(10)
C16 0.0451(13) 0.0380(16) 0.0287(10) -0.0078(10) 0.0059(9) 0.0000(12)
C18 0.0569(14) 0.0370(13) 0.0304(10) -0.0004(9) 0.0097(10) 0.0026(12)
C19 0.0576(14) 0.0351(14) 0.0291(9) 0.0021(9) 0.0092(10) -0.0002(11)
C21 0.0648(16) 0.0535(14) 0.0290(10) 0.0016(9) 0.0093(11) 0.0000(12)
C23 0.0562(15) 0.0487(16) 0.0324(11) 0.0057(10) 0.0146(11) -0.0013(13)
C26 0.0740(19) 0.076(2) 0.0375(13) -0.0024(13) 0.0076(13) -0.0203(17)
C27 0.0770(18) 0.060(2) 0.0351(12) -0.0084(12) 0.0109(12) -0.0146(16)
F43 0.1057(12) 0.0393(9) 0.0419(7) -0.0110(6) 0.0302(8) -0.0303(8)
F44 0.0705(9) 0.0396(8) 0.0320(6) 0.0033(5) 0.0112(6) -0.0138(7)
O47 0.1071(14) 0.0322(10) 0.0309(7) -0.0078(7) 0.0192(9) -0.0131(10)
O50 0.1081(15) 0.0451(11) 0.0458(9) -0.0081(8) 0.0224(10) -0.0312(11)
O52 0.0686(11) 0.0461(10) 0.0275(7) -0.0026(6) 0.0063(7) 0.0125(8)
O55 0.0714(12) 0.0772(15) 0.0422(9) 0.0163(10) -0.0052(8) -0.0059(11)
N31 0.0501(11) 0.0478(14) 0.0270(8) -0.0028(8) 0.0075(8) -0.0053(10)
N45 0.0459(11) 0.0298(12) 0.0275(8) -0.0027(7) 0.0100(8) -0.0058(9)
N54 0.0595(13) 0.0684(16) 0.0323(9) 0.0069(9) 0.0040(9) 0.0070(12)
C32 0.0417(13) 0.0581(17) 0.0389(12) -0.0088(12) 0.0041(10) -0.0034(14)
C33 0.0423(13) 0.0521(17) 0.0399(11) -0.0143(11) 0.0136(10) -0.0097(13)
C34 0.0378(13) 0.0301(13) 0.0288(9) 0.0000(8) 0.0081(10) 0.0004(10)
C35 0.0402(13) 0.0520(17) 0.0337(11) -0.0024(10) 0.0080(10) -0.0121(12)
C36 0.0563(16) 0.0628(18) 0.0364(11) -0.0049(11) 0.0200(11) -0.0119(14)
C37 0.0336(12) 0.0329(13) 0.0253(9) -0.0012(8) 0.0067(9) -0.0014(10)
C38 0.0486(14) 0.0303(15) 0.0361(11) -0.0080(9) 0.0162(10) -0.0076(11)
C39 0.0552(15) 0.0317(14) 0.0314(10) 0.0004(9) 0.0154(10) -0.0087(11)
C40 0.0357(12) 0.0343(13) 0.0261(9) -0.0015(9) 0.0072(8) 0.0030(11)
C41 0.0362(12) 0.0310(14) 0.0299(10) 0.0003(8) 0.0052(9) -0.0006(10)
C42 0.0390(12) 0.0292(14) 0.0302(10) 0.0070(8) 0.0088(9) -0.0009(10)
C46 0.0657(16) 0.0337(16) 0.0323(11) -0.0019(10) 0.0081(11) -0.0011(13)
C48 0.0556(14) 0.0421(14) 0.0296(10) -0.0027(9) 0.0132(10) 0.0032(12)
C49 0.0574(15) 0.0433(15) 0.0306(10) -0.0035(9) 0.0146(11) -0.0070(12)
C51 0.0592(14) 0.0426(13) 0.0283(9) -0.0041(10) 0.0105(10) 0.0058(12)
C53 0.0497(14) 0.0478(16) 0.0301(11) 0.0028(10) 0.0084(10) -0.0086(13)
C56 0.0777(19) 0.064(2) 0.0360(12) -0.0054(12) 0.0029(13) -0.0263(16)
C57 0.0717(17) 0.0467(18) 0.0316(11) -0.0053(10) 0.0106(12) -0.0140(14)
Cl28 0.0765(4) 0.0635(4) 0.0365(3) 0.0051(3) 0.0048(3) -0.0081(4)
Cl58 0.0766(4) 0.0576(4) 0.0332(3) 0.0036(3) 0.0046(3) -0.0050(3)

loop_
_atom_site_label
_atom_site_type_symbol
_atom_site_thermal_displace_type
_atom_site_fract_x
_atom_site_fract_y
_atom_site_fract_z
_atom_site_occupancy
_atom_site_U_iso_or_equiv
F13 F Uani 0.74396(13) -0.19500(15) 0.16711(8) 1.000 0.0626(6)
F14 F Uani 0.88436(11) 0.21332(14) 0.09665(7) 1.000 0.0477(5)
O17 O Uani 0.93574(13) 0.25022(18) 0.52349(9) 1.000 0.0501(6)
O20 O Uani 0.95242(15) 0.34269(18) 0.39775(9) 1.000 0.0558(6)
O22 O Uani 0.86904(14) 0.22469(17) 0.68151(8) 1.000 0.0546(6)
O25 O Uani 1.06323(14) 0.0525(2) 0.84817(10) 1.000 0.0679(7)
N1 N Uani 0.73544(16) -0.1406(2) -0.15002(10) 1.000 0.0454(6)
N15 N Uani 0.88459(14) 0.12616(19) 0.39834(10) 1.000 0.0340(6)
N24 N Uani 0.99425(17) 0.0622(3) 0.75819(12) 1.000 0.0599(8)
C2 C Uani 0.64487(19) -0.0972(3) -0.11631(13) 1.000 0.0504(9)
C3 C Uani 0.67865(18) -0.1086(3) -0.01479(13) 1.000 0.0434(8)
C4 C Uani 0.78728(18) -0.0412(2) 0.02847(12) 1.000 0.0333(7)
C5 C Uani 0.85659(19) -0.0186(3) -0.01802(13) 1.000 0.0463(9)
C6 C Uani 0.8350(2) -0.0554(3) -0.11521(14) 1.000 0.0579(10)
C7 C Uani 0.81314(17) 0.0035(2) 0.12438(12) 1.000 0.0318(7)
C8 C Uani 0.7912(2) -0.0728(2) 0.19104(13) 1.000 0.0393(8)
C9 C Uani 0.81279(19) -0.0359(2) 0.27977(13) 1.000 0.0377(7)
C10 C Uani 0.86017(17) 0.0887(2) 0.30669(12) 1.000 0.0322(7)
C11 C Uani 0.88390(17) 0.1727(2) 0.24330(12) 1.000 0.0336(7)
C12 C Uani 0.86046(17) 0.1271(2) 0.15596(12) 1.000 0.0328(7)
C16 C Uani 0.92646(18) 0.2473(3) 0.43439(12) 1.000 0.0385(8)
C18 C Uani 0.91059(19) 0.1195(2) 0.55345(13) 1.000 0.0423(7)
C19 C Uani 0.8608(2) 0.0393(3) 0.46550(12) 1.000 0.0415(7)
C21 C Uani 0.8311(2) 0.1357(2) 0.60528(13) 1.000 0.0503(8)
C23 C Uani 0.9450(2) 0.1761(3) 0.75591(13) 1.000 0.0456(8)
C26 C Uani 1.0479(2) 0.1633(3) 0.89254(16) 1.000 0.0647(10)
C27 C Uani 0.9753(2) 0.2456(3) 0.83841(14) 1.000 0.0588(10)
F43 F Uani 0.75535(13) 0.65478(15) 0.34256(8) 1.000 0.0606(6)
F44 F Uani 0.62800(11) 0.23580(14) 0.41023(7) 1.000 0.0484(4)
O47 O Uani 0.58847(15) 0.20167(17) -0.01207(9) 1.000 0.0572(6)
O50 O Uani 0.53608(17) 0.1301(2) 0.10330(11) 1.000 0.0666(7)
O52 O Uani 0.58142(13) 0.26566(16) -0.18809(8) 1.000 0.0493(5)
O55 O Uani 0.40888(15) 0.3905(2) -0.38784(10) 1.000 0.0688(7)
N31 N Uani 0.75874(15) 0.5874(2) 0.66072(10) 1.000 0.0426(7)
N45 N Uani 0.63227(14) 0.32888(19) 0.11073(10) 1.000 0.0347(6)
N54 N Uani 0.45849(16) 0.4009(2) -0.29239(11) 1.000 0.0557(7)
C32 C Uani 0.85282(18) 0.5594(3) 0.62602(13) 1.000 0.0481(8)
C33 C Uani 0.81825(18) 0.5693(3) 0.52472(13) 1.000 0.0446(8)
C34 C Uani 0.71422(18) 0.4930(2) 0.48078(12) 1.000 0.0327(7)
C35 C Uani 0.64615(18) 0.4632(3) 0.52660(13) 1.000 0.0427(8)
C36 C Uani 0.6653(2) 0.4937(3) 0.62368(14) 1.000 0.0505(9)
C37 C Uani 0.69115(17) 0.4504(2) 0.38447(12) 1.000 0.0311(7)
C38 C Uani 0.71201(19) 0.5292(2) 0.31868(13) 1.000 0.0376(8)
C39 C Uani 0.69345(19) 0.4944(2) 0.22970(13) 1.000 0.0390(8)
C40 C Uani 0.64995(16) 0.3673(2) 0.20148(11) 1.000 0.0326(7)
C41 C Uani 0.62752(17) 0.2803(2) 0.26438(12) 1.000 0.0335(7)
C42 C Uani 0.64820(18) 0.3249(2) 0.35124(12) 1.000 0.0332(7)
C46 C Uani 0.5821(2) 0.2123(3) 0.07202(13) 1.000 0.0455(8)
C48 C Uani 0.64829(19) 0.3131(2) -0.03379(13) 1.000 0.0424(7)
C49 C Uani 0.66597(19) 0.4108(3) 0.04625(12) 1.000 0.0435(8)
C51 C Uani 0.58243(19) 0.3688(2) -0.12279(11) 1.000 0.0440(7)
C53 C Uani 0.5184(2) 0.2922(3) -0.27252(13) 1.000 0.0434(8)
C56 C Uani 0.4432(3) 0.2775(3) -0.41517(15) 1.000 0.0626(10)
C57 C Uani 0.5114(2) 0.2099(3) -0.34730(13) 1.000 0.0512(9)
Cl28 Cl Uani 0.17428(6) 0.06708 0.12857(4) 1.000 0.0617(2)
Cl58 Cl Uani 0.34516(6) 0.37100(10) 0.35689(3) 1.000 0.0586(2)
H1A H Uiso 0.70554 -0.13620 -0.21464 1.000 0.0500
H1B H Uiso 0.76714 -0.22750 -0.13124 1.000 0.0500
H2A H Uiso 0.62884 -0.00472 -0.13326 1.000 0.0500
H2B H Uiso 0.58097 -0.15130 -0.14369 1.000 0.0500
H3A H Uiso 0.68409 -0.20214 0.00160 1.000 0.0500
H3B H Uiso 0.62355 -0.06631 0.00631 1.000 0.0500
H5 H Uiso 0.92408 0.02513 0.01492 1.000 0.0500
H6A H Uiso 0.89642 -0.10636 -0.12086 1.000 0.0500
H6B H Uiso 0.82626 0.02461 -0.15136 1.000 0.0500
H9 H Uiso 0.79579 -0.09334 0.32329 1.000 0.0500
H11 H Uiso 0.91541 0.25996 0.26136 1.000 0.0500
H18 H Uiso 0.97719 0.07992 0.59185 1.000 0.0500
H19A H Uiso 0.78331 0.02813 0.45580 1.000 0.0500
H19B H Uiso 0.89509 -0.04746 0.46969 1.000 0.0500
H21A H Uiso 0.81578 0.04976 0.62702 1.000 0.0500
H21B H Uiso 0.76449 0.17244 0.56490 1.000 0.0500
H26 H Uiso 1.08270 0.18661 0.95469 1.000 0.0500
H27 H Uiso 0.95697 0.32863 0.86195 1.000 0.0500
H31A H Uiso 0.73191 0.67593 0.64073 1.000 0.0500
H31B H Uiso 0.79341 0.57793 0.72463 1.000 0.0500
H32A H Uiso 0.91046 0.62314 0.65188 1.000 0.0500
H32B H Uiso 0.87909 0.47002 0.64410 1.000 0.0500
H33A H Uiso 0.87514 0.53300 0.50309 1.000 0.0500
H33B H Uiso 0.80615 0.66207 0.50716 1.000 0.0500
H35 H Uiso 0.57820 0.42195 0.49216 1.000 0.0500
H36A H Uiso 0.68465 0.41121 0.65694 1.000 0.0500
H36B H Uiso 0.60043 0.53076 0.63336 1.000 0.0500
H39 H Uiso 0.71091 0.55718 0.18924 1.000 0.0500
H41 H Uiso 0.59865 0.19224 0.24511 1.000 0.0500
H48 H Uiso 0.71711 0.28119 -0.03885 1.000 0.0500
H49A H Uiso 0.62121 0.48924 0.02610 1.000 0.0500
H49B H Uiso 0.74203 0.43671 0.06802 1.000 0.0500
H51A H Uiso 0.61666 0.44991 -0.13436 1.000 0.0500
H51B H Uiso 0.50996 0.38892 -0.12016 1.000 0.0500
H56 H Uiso 0.42577 0.24264 -0.47550 1.000 0.0500
H57 H Uiso 0.54185 0.12550 -0.35801 1.000 0.0500

loop_
_atom_type_symbol
_atom_type_description
_atom_type_scat_dispersion_real
_atom_type_scat_dispersion_imag
_atom_type_scat_source
'C ' 'C ' 0.0033 0.0016 'Waasmaier & Kirfel, 1995'
'H ' 'H ' 0.0000 0.0000 'Waasmaier & Kirfel, 1995'
Cl Cl 0.1484 0.1585 'Waasmaier & Kirfel, 1995'
'F ' 'F ' 0.0171 0.0103 'Waasmaier & Kirfel, 1995'
'O ' 'O ' 0.0106 0.0060 'Waasmaier & Kirfel, 1995'
'N ' 'N ' 0.0061 0.0033 'Waasmaier & Kirfel, 1995'

loop_
_geom_angle_atom_site_label_1
_geom_angle_atom_site_label_2
_geom_angle_atom_site_label_3
_geom_angle
_geom_angle_publ_flag
C16 O17 C18 110.61(18) yes
C21 O22 C23 117.26(19) yes
N24 O25 C26 108.0(2) yes
C46 O47 C48 111.36(18) yes
C51 O52 C53 115.11(18) yes
N54 O55 C56 108.14(18) yes
C2 N1 C6 112.42(19) yes
C10 N15 C16 125.71(17) yes
C10 N15 C19 122.55(18) yes
C16 N15 C19 111.64(16) yes
O25 N24 C23 103.7(2) yes
C6 N1 H1A 112.07 no
C2 N1 H1A 104.89 no
H1A N1 H1B 110.73 no
C6 N1 H1B 99.68 no
C2 N1 H1B 117.27 no
C32 N31 C36 112.64(18) yes
C40 N45 C49 123.23(18) yes
C46 N45 C49 111.52(17) yes
C40 N45 C46 125.25(18) yes
O55 N54 C53 103.10(17) yes
C32 N31 H31A 107.53 no
H31A N31 H31B 115.46 no
C32 N31 H31B 101.04 no
C36 N31 H31A 106.55 no
C36 N31 H31B 113.58 no
N1 C2 C3 110.38(19) yes
C2 C3 C4 111.3(2) no
C5 C4 C7 121.1(2) no
C3 C4 C5 120.81(18) no
C3 C4 C7 118.05(19) no
C4 C5 C6 124.4(2) no
N1 C6 C5 112.2(2) yes
C8 C7 C12 112.70(17) no
C4 C7 C8 123.64(18) no
C4 C7 C12 123.66(18) no
F13 C8 C7 117.46(17) yes
F13 C8 C9 116.75(18) yes
C7 C8 C9 125.80(19) no
C8 C9 C10 118.48(19) no
N15 C10 C9 118.74(18) yes
C9 C10 C11 119.38(17) no
N15 C10 C11 121.87(18) yes
C10 C11 C12 118.26(18) no
F14 C12 C11 115.92(17) yes
F14 C12 C7 118.69(16) yes
C7 C12 C11 125.38(18) no
O17 C16 N15 109.8(2) yes
O20 C16 N15 128.99(18) yes
O17 C16 O20 121.2(2) yes
O17 C18 C21 109.49(17) yes
C19 C18 C21 111.9(2) no
O17 C18 C19 104.43(16) yes
N15 C19 C18 102.2(2) yes
O22 C21 C18 113.64(19) yes
N24 C23 C27 114.3(2) yes
O22 C23 C27 122.1(2) yes
O22 C23 N24 123.6(2) yes
O25 C26 C27 111.2(2) yes
C23 C27 C26 102.7(2) no
N1 C2 H2B 109.35 no
N1 C2 H2A 107.83 no
C3 C2 H2B 110.64 no
H2A C2 H2B 109.47 no
C3 C2 H2A 109.12 no
C2 C3 H3B 108.80 no
C4 C3 H3A 109.35 no
C2 C3 H3A 108.95 no
C4 C3 H3B 108.98 no
H3A C3 H3B 109.46 no
C4 C5 H5 115.24 no
C6 C5 H5 120.36 no
N1 C6 H6B 109.05 no
H6A C6 H6B 109.48 no
C5 C6 H6B 109.99 no
N1 C6 H6A 107.36 no
C5 C6 H6A 108.66 no
C10 C9 H9 119.37 no
C8 C9 H9 122.15 no
C12 C11 H11 122.03 no
C10 C11 H11 119.71 no
C21 C18 H18 109.19 no
O17 C18 H18 109.00 no
C19 C18 H18 112.64 no
N15 C19 H19B 112.87 no
C18 C19 H19A 108.81 no
N15 C19 H19A 112.84 no
H19A C19 H19B 109.48 no
C18 C19 H19B 110.42 no
C18 C21 H21A 110.01 no
H21A C21 H21B 109.43 no
O22 C21 H21A 108.00 no
O22 C21 H21B 108.15 no
C18 C21 H21B 107.54 no
C27 C26 H26 120.51 no
O25 C26 H26 128.24 no
C23 C27 H27 137.80 no
C26 C27 H27 119.50 no
N31 C32 C33 111.06(18) yes
C32 C33 C34 112.2(2) no
C33 C34 C35 120.46(18) no
C33 C34 C37 118.23(19) no
C35 C34 C37 121.3(2) no
C34 C35 C36 125.1(2) no
N31 C36 C35 112.6(2) yes
C38 C37 C42 112.08(17) no
C34 C37 C38 124.05(18) no
C34 C37 C42 123.86(18) no
F43 C38 C39 115.61(18) yes
F43 C38 C37 118.06(17) yes
C37 C38 C39 126.33(19) no
C38 C39 C40 118.23(18) no
N45 C40 C39 119.01(17) yes
C39 C40 C41 119.08(16) no
N45 C40 C41 121.89(18) yes
C40 C41 C42 118.17(18) no
F44 C42 C37 117.85(16) yes
F44 C42 C41 116.00(17) yes
C37 C42 C41 126.11(19) no
O47 C46 O50 122.0(2) yes
O50 C46 N45 128.4(2) yes
O47 C46 N45 109.6(2) yes
O47 C48 C51 108.36(18) yes
C49 C48 C51 114.75(18) no
O47 C48 C49 104.48(17) yes
N45 C49 C48 101.8(2) yes
O52 C51 C48 105.78(16) yes
O52 C53 N54 121.8(2) yes
N54 C53 C57 113.77(19) yes
O52 C53 C57 124.4(2) yes
O55 C56 C57 112.0(2) yes
C53 C57 C56 102.9(2) no
N31 C32 H32A 108.98 no
N31 C32 H32B 108.36 no
C33 C32 H32A 109.62 no
C33 C32 H32B 109.32 no
H32A C32 H32B 109.47 no
C32 C33 H33A 109.49 no
C32 C33 H33B 109.31 no
C34 C33 H33A 108.08 no
C34 C33 H33B 108.25 no
H33A C33 H33B 109.48 no
C34 C35 H35 115.32 no
C36 C35 H35 119.47 no
N31 C36 H36A 106.47 no
N31 C36 H36B 109.18 no
C35 C36 H36A 107.98 no
C35 C36 H36B 111.00 no
H36A C36 H36B 109.51 no
C38 C39 H39 119.63 no
C40 C39 H39 122.14 no
C40 C41 H41 119.03 no
C42 C41 H41 122.80 no
O47 C48 H48 109.28 no
C49 C48 H48 111.39 no
C51 C48 H48 108.40 no
N45 C49 H49A 113.94 no
N45 C49 H49B 112.86 no
C48 C49 H49A 108.85 no
C48 C49 H49B 109.55 no
H49A C49 H49B 109.49 no
O52 C51 H51A 111.73 no
O52 C51 H51B 112.28 no
C48 C51 H51A 109.10 no
C48 C51 H51B 108.28 no
H51A C51 H51B 109.52 no
O55 C56 H56 128.37 no
C57 C56 H56 119.58 no
C53 C57 H57 136.67 no
C56 C57 H57 120.38 no

loop_
_geom_bond_atom_site_label_1
_geom_bond_atom_site_label_2
_geom_bond_distance
_geom_bond_publ_flag
F13 C8 1.355(3) yes
F14 C12 1.361(2) yes
F43 C38 1.369(3) yes
F44 C42 1.356(2) yes
O17 C18 1.448(3) yes
O17 C16 1.355(2) yes
O20 C16 1.204(3) yes
O22 C23 1.350(3) yes
O22 C21 1.438(2) yes
O25 N24 1.409(2) yes
O25 C26 1.345(3) yes
O47 C46 1.340(2) yes
O47 C48 1.443(3) yes
O50 C46 1.194(3) yes
O52 C53 1.338(2) yes
O52 C51 1.440(2) yes
O55 N54 1.428(2) yes
O55 C56 1.322(4) yes
N1 C6 1.484(3) yes
N1 C2 1.474(3) yes
N15 C16 1.365(3) yes
N15 C19 1.457(3) yes
N15 C10 1.413(2) yes
N24 C23 1.289(4) yes
N1 H1B 0.9598 no
N1 H1A 0.9602 no
N31 C32 1.487(3) yes
N31 C36 1.483(3) yes
N45 C40 1.412(2) yes
N45 C46 1.370(3) yes
N45 C49 1.456(3) yes
N54 C53 1.304(3) yes
N31 H31A 0.9599 no
N31 H31B 0.9604 no
C2 C3 1.508(3) no
C3 C4 1.500(3) no
C4 C5 1.324(3) no
C4 C7 1.493(3) no
C5 C6 1.497(3) no
C7 C12 1.389(3) no
C7 C8 1.381(3) no
C8 C9 1.372(3) no
C9 C10 1.384(3) no
C10 C11 1.395(3) no
C11 C12 1.375(3) no
C18 C21 1.487(3) no
C18 C19 1.541(3) no
C23 C27 1.403(3) no
C26 C27 1.325(4) no
C2 H2B 0.9601 no
C2 H2A 0.9600 no
C3 H3B 0.9600 no
C3 H3A 0.9601 no
C5 H5 0.9601 no
C6 H6B 0.9600 no
C6 H6A 0.9600 no
C9 H9 0.9601 no
C11 H11 0.9603 no
C18 H18 0.9600 no
C19 H19B 0.9596 no
C19 H19A 0.9603 no
C21 H21B 0.9602 no
C21 H21A 0.9602 no
C26 H26 0.9599 no
C27 H27 0.9601 no
C32 C33 1.503(3) no
C33 C34 1.499(3) no
C34 C37 1.496(3) no
C34 C35 1.317(3) no
C35 C36 1.485(3) no
C37 C38 1.378(3) no
C37 C42 1.395(3) no
C38 C39 1.375(3) no
C39 C40 1.394(3) no
C40 C41 1.400(3) no
C41 C42 1.368(3) no
C48 C49 1.540(3) no
C48 C51 1.488(3) no
C53 C57 1.402(3) no
C56 C57 1.326(4) no
C32 H32A 0.9601 no
C32 H32B 0.9599 no
C33 H33A 0.9601 no
C33 H33B 0.9598 no
C35 H35 0.9598 no
C36 H36A 0.9598 no
C36 H36B 0.9598 no
C39 H39 0.9598 no
C41 H41 0.9605 no
C48 H48 0.9600 no
C49 H49A 0.9599 no
C49 H49B 0.9600 no
C51 H51A 0.9596 no
C51 H51B 0.9599 no
C56 H56 0.9601 no
C57 H57 0.9599 no

loop_
_geom_contact_atom_site_label_1
_geom_contact_atom_site_label_2
_geom_contact_distance
_geom_contact_site_symmetry_2
_geom_contact_publ_flag
Cl28 N31 3.1294(16) 2_646 no
Cl28 N1 3.103(2) 2_655 no
Cl58 N31 3.089(2) 2_646 no
Cl58 C56 3.503(2) 1_556 no
Cl58 N1 3.0646(16) 2_655 no
Cl58 C21 3.625(2) 2_656 no
Cl28 H31B 2.1951 2_646 no
Cl28 H26 2.8542 1_454 no
Cl28 H1B 2.1688 2_655 no
Cl28 H27 2.9310 2_646 no
Cl28 H51A 2.8881 2_645 no
Cl58 H35 3.1115 . no
Cl58 H56 2.7985 1_556 no
Cl58 H1A 2.1072 2_655 no
Cl58 H21A 2.7848 2_656 no
Cl58 H31A 2.1784 2_646 no
Cl58 H57 2.9077 2_655 no
F13 F43 3.0749(19) 1_545 no
F13 C39 3.357(3) 1_545 no
F13 C3 2.826(2) . no
F14 C48 3.228(3) . no
F14 C5 2.868(3) . no
F14 C49 3.300(3) . no
F43 C33 2.828(2) . no
F43 C56 3.310(4) 2_655 no
F43 F13 3.0749(19) 1_565 no
F44 C35 2.859(3) . no
F13 H3A 2.4512 . no
F13 H3B 2.8083 . no
F13 H39 2.5384 1_545 no
F14 H5 2.4010 . no
F14 H49B 2.8151 . no
F14 H48 2.5856 . no
F43 H9 2.5902 1_565 no
F43 H33B 2.4416 . no
F43 H33A 2.7725 . no
F44 H21B 2.5769 . no
F44 H19A 2.7969 . no
F44 H35 2.4386 . no
O17 O22 2.851(2) . no
O20 C19 3.302(3) 2_756 no
O20 C11 2.845(2) . no
O20 C18 3.221(3) 2_756 no
O22 O17 2.851(2) . no
O25 C6 3.315(3) 1_556 no
O47 O52 2.7859(19) . no
O47 C3 3.294(3) . no
O47 C4 3.417(3) . no
O50 C41 2.840(3) . no
O50 C51 3.066(3) 2_645 no
O52 O47 2.7859(19) . no
O55 C36 3.383(3) 1_554 no
O17 H33A 2.9043 . no
O20 H33A 2.8687 . no
O20 H19B 2.6001 2_756 no
O20 H18 2.5090 2_756 no
O20 H11 2.1872 . no
O22 H32B 2.5174 . no
O25 H49B 2.6848 2_746 no
O25 H6A 2.8092 1_556 no
O47 H3B 2.6993 . no
O50 H49A 2.7482 2_645 no
O50 H2B 2.8144 2_655 no
O50 H41 2.1912 . no
O50 H3B 2.8929 . no
O50 H51A 2.7966 2_645 no
O50 H51B 2.4993 2_645 no
O52 H2A 2.8260 . no
O55 H36B 2.7450 1_554 no
O55 H19A 2.7221 2_655 no
N1 Cl58 3.0646(16) 2_645 no
N1 Cl28 3.103(2) 2_645 no
N24 C18 3.085(3) . no
N24 C6 3.442(3) 1_556 no
N31 Cl58 3.089(2) 2_656 no
N31 Cl28 3.1294(16) 2_656 no
N45 C12 3.426(3) . no
N54 C36 3.414(3) 1_554 no
N24 H21A 2.5510 . no
N24 H6B 2.9297 1_556 no
N24 H18 2.5357 . no
N45 H2B 2.9288 2_655 no
N54 H51B 2.5578 . no
N54 H51A 2.7021 . no
N54 H36B 2.7521 1_554 no
C3 F13 2.826(2) . no
C3 O47 3.294(3) . no
C4 O47 3.417(3) . no
C4 C26 3.600(4) 2_746 no
C5 F14 2.868(3) . no
C6 C26 3.453(4) 1_554 no
C6 N24 3.442(3) 1_554 no
C6 O25 3.315(3) 1_554 no
C7 C46 3.491(3) . no
C10 C32 3.500(3) 2_746 no
C10 C41 3.417(3) . no
C11 C32 3.534(3) 2_746 no
C11 C40 3.448(3) . no
C11 O20 2.845(2) . no
C11 C41 3.554(3) . no
C12 C46 3.492(3) . no
C12 N45 3.426(3) . no
C16 C33 3.589(4) 2_746 no
C16 C42 3.473(3) . no
C16 C37 3.502(3) . no
C18 O20 3.221(3) 2_746 no
C18 N24 3.085(3) . no
C19 O20 3.302(3) 2_746 no
C21 Cl58 3.625(2) 2_646 no
C26 C6 3.453(4) 1_556 no
C26 C4 3.600(4) 2_756 no
C32 C11 3.534(3) 2_756 no
C32 C10 3.500(3) 2_756 no
C33 F43 2.828(2) . no
C33 C16 3.589(4) 2_756 no
C34 C56 3.435(4) 2_655 no
C35 F44 2.859(3) . no
C35 C56 3.582(4) 2_655 no
C35 C56 3.519(4) 1_556 no
C36 O55 3.383(3) 1_556 no
C36 N54 3.414(3) 1_556 no
C36 C53 3.464(4) 1_556 no
C36 C56 3.459(4) 1_556 no
C36 C57 3.544(4) 1_556 no
C37 C57 3.570(4) 2_655 no
C37 C16 3.502(3) . no
C38 C57 3.513(4) 2_655 no
C39 F13 3.357(3) 1_565 no
C40 C11 3.448(3) . no
C41 O50 2.840(3) . no
C41 C10 3.417(3) . no
C41 C11 3.554(3) . no
C42 C16 3.473(3) . no
C46 C7 3.491(3) . no
C46 C12 3.492(3) . no
C48 F14 3.228(3) . no
C49 F14 3.300(3) . no
C51 O50 3.066(3) 2_655 no
C53 C36 3.464(4) 1_554 no
C56 C35 3.519(4) 1_554 no
C56 Cl58 3.503(2) 1_554 no
C56 C34 3.435(4) 2_645 no
C56 C36 3.459(4) 1_554 no
C56 F43 3.310(4) 2_645 no
C56 C35 3.582(4) 2_645 no
C57 C37 3.570(4) 2_645 no
C57 C38 3.513(4) 2_645 no
C57 C36 3.544(4) 1_554 no
C4 H1B 3.0448 . no
C5 H2A 2.9118 . no
C8 H3B 3.0094 . no
C9 H19A 2.9469 . no
C9 H19B 2.8171 . no
C10 H32A 2.8192 2_746 no
C11 H32A 2.6755 2_746 no
C12 H5 2.7569 . no
C16 H11 2.6552 . no
C16 H32A 3.0631 2_746 no
C16 H19B 3.0787 2_756 no
C19 H9 2.4877 . no
C23 H6B 2.8272 1_556 no
C23 H18 2.8714 . no
C26 H6B 3.0303 1_556 no
C27 H6B 2.9412 1_556 no
C34 H56 3.0427 2_655 no
C34 H31A 3.0330 . no
C35 H56 2.9541 2_655 no
C35 H32B 2.9738 . no
C38 H33A 2.9816 . no
C39 H49A 3.0147 . no
C39 H49B 2.8291 . no
C40 H2B 2.8114 2_655 no
C41 H2B 2.8275 2_655 no
C42 H35 2.7828 . no
C46 H2B 2.9743 2_655 no
C46 H41 2.6433 . no
C46 H3B 3.0520 . no
C49 H39 2.5702 . no
C53 H36A 2.9232 1_554 no
C56 H35 2.9396 1_554 no
C57 H36A 2.9675 1_554 no
H1A Cl58 2.1072 2_645 no
H1B Cl28 2.1688 2_645 no
H1B C4 3.0448 . no
H2A O52 2.8260 . no
H2A C5 2.9118 . no
H2B C41 2.8275 2_645 no
H2B O50 2.8144 2_645 no
H2B C46 2.9743 2_645 no
H2B C40 2.8114 2_645 no
H2B N45 2.9288 2_645 no
H3A F13 2.4512 . no
H3B C46 3.0520 . no
H3B C8 3.0094 . no
H3B F13 2.8083 . no
H3B O50 2.8929 . no
H3B O47 2.6993 . no
H5 F14 2.4010 . no
H5 C12 2.7569 . no
H6A O25 2.8092 1_554 no
H6B N24 2.9297 1_554 no
H6B C23 2.8272 1_554 no
H6B C27 2.9412 1_554 no
H6B C26 3.0303 1_554 no
H9 F43 2.5902 1_545 no
H9 C19 2.4877 . no
H9 H19A 2.4361 . no
H9 H19B 2.2857 . no
H11 O20 2.1872 . no
H11 C16 2.6552 . no
H18 O20 2.5090 2_746 no
H18 C23 2.8714 . no
H18 N24 2.5357 . no
H19A O55 2.7221 2_645 no
H19A H21B 2.2902 . no
H19A C9 2.9469 . no
H19A H9 2.4361 . no
H19A F44 2.7969 . no
H19A H21A 2.5759 . no
H19B H9 2.2857 . no
H19B C9 2.8171 . no
H19B O20 2.6001 2_746 no
H19B C16 3.0787 2_746 no
H21A Cl58 2.7848 2_646 no
H21A N24 2.5510 . no
H21A H19A 2.5759 . no
H21B H19A 2.2902 . no
H21B F44 2.5769 . no
H26 Cl28 2.8542 1_656 no
H27 Cl28 2.9310 2_656 no
H31A C34 3.0330 . no
H31A H33B 2.5400 . no
H31A Cl58 2.1784 2_656 no
H31B Cl28 2.1951 2_656 no
H32A C16 3.0631 2_756 no
H32A C10 2.8192 2_756 no
H32A C11 2.6755 2_756 no
H32B C35 2.9738 . no
H32B O22 2.5174 . no
H33A O20 2.8687 . no
H33A F43 2.7725 . no
H33A O17 2.9043 . no
H33A C38 2.9816 . no
H33B H31A 2.5400 . no
H33B F43 2.4416 . no
H35 Cl58 3.1115 . no
H35 C56 2.9396 1_556 no
H35 F44 2.4386 . no
H35 C42 2.7828 . no
H36A C57 2.9675 1_556 no
H36A C53 2.9232 1_556 no
H36B N54 2.7521 1_556 no
H36B O55 2.7450 1_556 no
H39 F13 2.5384 1_565 no
H39 H49A 2.5335 . no
H39 H49B 2.3683 . no
H39 C49 2.5702 . no
H41 C46 2.6433 . no
H41 O50 2.1912 . no
H48 F14 2.5856 . no
H49A C39 3.0147 . no
H49A H51A 2.5100 . no
H49A H51B 2.4894 . no
H49A H39 2.5335 . no
H49A O50 2.7482 2_655 no
H49B H39 2.3683 . no
H49B O25 2.6848 2_756 no
H49B C39 2.8291 . no
H49B F14 2.8151 . no
H51A N54 2.7021 . no
H51A O50 2.7966 2_655 no
H51A H49A 2.5100 . no
H51A Cl28 2.8881 2_655 no
H51B O50 2.4993 2_655 no
H51B N54 2.5578 . no
H51B H49A 2.4894 . no
H56 Cl58 2.7985 1_554 no
H56 C34 3.0427 2_645 no
H56 C35 2.9541 2_645 no
H57 Cl58 2.9077 2_645 no

loop_
_geom_hbond_atom_site_label_D
_geom_hbond_atom_site_label_H
_geom_hbond_atom_site_label_A
_geom_hbond_distance_DH
_geom_hbond_distance_HA
_geom_hbond_distance_DA
_geom_hbond_angle_DHA
_geom_hbond_site_symmetry_A
_geom_hbond_publ_flag
N1 H1A Cl58 0.9600 2.1100 3.0646(16) 175.00 2_645 yes
N1 H1B Cl28 0.9600 2.1700 3.103(2) 164.00 2_645 yes
N31 H31A Cl58 0.9600 2.1800 3.089(2) 158.00 2_656 yes
N31 H31B Cl28 0.9600 2.2000 3.1294(16) 164.00 2_656 yes
C3 H3A F13 0.9600 2.4500 2.826(2) 103.00 . yes
C5 H5 F14 0.9600 2.4000 2.868(3) 109.00 . yes
C11 H11 O20 0.9600 2.1900 2.845(2) 125.00 . yes
C18 H18 N24 0.9600 2.5400 3.085(3) 116.00 . yes
C18 H18 O20 0.9600 2.5100 3.221(3) 131.00 2_746 yes
C21 H21A Cl58 0.9600 2.7800 3.625(2) 147.00 2_646 yes
C32 H32B O22 0.9600 2.5200 3.424(3) 158.00 . yes
C33 H33B F43 0.9600 2.4400 2.828(2) 104.00 . yes
C35 H35 F44 0.9600 2.4400 2.859(3) 106.00 . yes
C39 H39 F13 0.9600 2.5400 3.357(3) 143.00 1_565 yes
C41 H41 O50 0.9600 2.1900 2.840(3) 124.00 . yes
C51 H51B O50 0.9600 2.5000 3.066(3) 118.00 2_655 yes
C56 H56 Cl58 0.9600 2.8000 3.503(2) 131.00 1_554 yes

loop_
_geom_torsion_atom_site_label_1
_geom_torsion_atom_site_label_2
_geom_torsion_atom_site_label_3
_geom_torsion_atom_site_label_4
_geom_torsion
_geom_torsion_publ_flag
C18 O17 C16 O20 -174.0(2) no
C18 O17 C16 N15 6.6(3) no
C16 O17 C18 C19 -11.1(2) no
C16 O17 C18 C21 -131.16(19) no
C23 O22 C21 C18 -76.7(2) no
C21 O22 C23 N24 8.8(4) no
C21 O22 C23 C27 -169.9(2) no
C26 O25 N24 C23 0.5(3) no
N24 O25 C26 C27 -0.8(3) no
C48 O47 C46 N45 1.7(3) no
C48 O47 C46 O50 -179.9(2) no
C46 O47 C48 C49 -8.1(3) no
C46 O47 C48 C51 -130.8(2) no
C51 O52 C53 C57 175.6(2) no
C51 O52 C53 N54 -3.2(3) no
C53 O52 C51 C48 174.9(2) no
N54 O55 C56 C57 0.1(4) no
C56 O55 N54 C53 0.3(3) no
C6 N1 C2 C3 -61.9(3) no
C2 N1 C6 C5 40.0(3) no
C16 N15 C10 C11 4.1(3) no
C10 N15 C16 O20 -1.6(4) no
C19 N15 C10 C11 -179.7(2) no
C10 N15 C19 C18 175.59(19) no
C10 N15 C16 O17 177.74(19) no
C16 N15 C10 C9 -176.8(2) no
C19 N15 C16 O20 -178.1(3) no
C16 N15 C19 C18 -7.8(3) no
C19 N15 C10 C9 -0.7(3) no
C19 N15 C16 O17 1.2(3) no
O25 N24 C23 C27 -0.1(3) no
O25 N24 C23 O22 -178.9(2) no
C32 N31 C36 C35 -39.6(3) no
C36 N31 C32 C33 58.8(3) no
C46 N45 C40 C41 7.1(3) no
C49 N45 C40 C39 5.5(3) no
C49 N45 C46 O47 6.1(3) no
C49 N45 C46 O50 -172.3(3) no
C49 N45 C40 C41 -173.0(2) no
C46 N45 C49 C48 -10.4(2) no
C46 N45 C40 C39 -174.4(2) no
C40 N45 C46 O47 -174.0(2) no
C40 N45 C49 C48 169.68(19) no
C40 N45 C46 O50 7.6(4) no
O55 N54 C53 O52 178.3(2) no
O55 N54 C53 C57 -0.6(3) no
N1 C2 C3 C4 50.6(3) no
C2 C3 C4 C5 -20.9(3) no
C2 C3 C4 C7 157.1(2) no
C3 C4 C5 C6 0.4(4) no
C3 C4 C7 C8 42.5(3) no
C3 C4 C7 C12 -136.6(2) no
C5 C4 C7 C8 -139.5(3) no
C5 C4 C7 C12 41.4(3) no
C7 C4 C5 C6 -177.6(2) no
C4 C5 C6 N1 -9.6(4) no
C8 C7 C12 C11 -0.2(3) no
C12 C7 C8 F13 179.4(2) no
C12 C7 C8 C9 -0.4(4) no
C4 C7 C12 F14 0.4(3) no
C4 C7 C12 C11 178.9(2) no
C8 C7 C12 F14 -178.8(2) no
C4 C7 C8 F13 0.3(3) no
C4 C7 C8 C9 -179.6(2) no
F13 C8 C9 C10 -179.5(2) no
C7 C8 C9 C10 0.4(4) no
C8 C9 C10 N15 -178.8(2) no
C8 C9 C10 C11 0.3(3) no
N15 C10 C11 C12 178.1(2) no
C9 C10 C11 C12 -0.9(3) no
C10 C11 C12 F14 179.49(19) no
C10 C11 C12 C7 0.9(3) no
C19 C18 C21 O22 -172.27(18) no
O17 C18 C19 N15 10.9(2) no
O17 C18 C21 O22 -57.0(2) no
C21 C18 C19 N15 129.28(19) no
N24 C23 C27 C26 -0.4(3) no
O22 C23 C27 C26 178.5(2) no
O25 C26 C27 C23 0.7(3) no
N31 C32 C33 C34 -48.1(3) no
C32 C33 C34 C35 21.1(3) no
C32 C33 C34 C37 -158.0(2) no
C33 C34 C35 C36 -3.1(4) no
C37 C34 C35 C36 176.1(2) no
C33 C34 C37 C38 -39.9(3) no
C33 C34 C37 C42 138.6(2) no
C35 C34 C37 C38 141.0(3) no
C35 C34 C37 C42 -40.5(3) no
C34 C35 C36 N31 12.1(4) no
C34 C37 C38 C39 179.3(2) no
C42 C37 C38 F43 -179.4(2) no
C42 C37 C38 C39 0.6(4) no
C34 C37 C42 F44 -1.1(3) no
C34 C37 C42 C41 -178.8(2) no
C38 C37 C42 F44 177.6(2) no
C34 C37 C38 F43 -0.8(3) no
C38 C37 C42 C41 -0.1(3) no
F43 C38 C39 C40 179.6(2) no
C37 C38 C39 C40 -0.4(4) no
C38 C39 C40 N45 -178.8(2) no
C38 C39 C40 C41 -0.3(3) no
N45 C40 C41 C42 179.3(2) no
C39 C40 C41 C42 0.8(3) no
C40 C41 C42 C37 -0.6(4) no
C40 C41 C42 F44 -178.27(19) no
O47 C48 C51 O52 -67.0(2) no
C49 C48 C51 O52 176.65(19) no
C51 C48 C49 N45 129.2(2) no
O47 C48 C49 N45 10.6(2) no
O52 C53 C57 C56 -178.2(3) no
N54 C53 C57 C56 0.7(3) no
O55 C56 C57 C53 -0.4(4) no
